data_7130269
loop_
_publ_author_name
'Williams, Luke J.'
'Bhonoah, Yunas'
'Walton, James W.'

_publ_section_title
;
 Enolate SNAr of unactivated arenes via [(\h6-arene)RuCp]+ intermediates
;
_journal_name_full 'Chemical Communications'
_journal_paper_doi 10.1039/D2CC02508F
_journal_year 2022
_chemical_formula_moiety 'C11 H10 Cl Ru, F6 P'
_chemical_formula_sum 'C11 H10 Cl F6 P Ru'
_chemical_formula_weight 423.68
_space_group_crystal_system monoclinic
_space_group_IT_number 14
_space_group_name_Hall '-P 2yn'
_space_group_name_H-M_alt 'P 1 21/n 1'
_atom_sites_solution_hydrogens geom
_atom_sites_solution_primary direct
_audit_creation_date 2019-04-08
_audit_creation_method
;
Olex2 1.2-beta
(compiled 2018.05.29 svn.r3508 for OlexSys, GUI svn.r5506)
;
_audit_update_record
;
2022-05-03 deposited with the CCDC.	2022-06-17 downloaded from the CCDC.
;
_cell_angle_alpha 90
_cell_angle_beta 91.0311(18)
_cell_angle_gamma 90
_cell_formula_units_Z 4
_cell_length_a 9.0165(4)
_cell_length_b 13.3485(6)
_cell_length_c 10.9347(5)
_cell_measurement_reflns_used 9934
_cell_measurement_temperature 120.0
_cell_measurement_theta_max 31.51
_cell_measurement_theta_min 2.41
_cell_volume 1315.85(10)
_computing_cell_refinement 'SAINT v8.38A (Bruker AXS, 2016)'
_computing_data_collection 'APEX3 v.2017.3_0 (Bruker AXS, 2017)'
_computing_data_reduction 'SAINT v8.38A (Bruker AXS, 2016)'
_computing_molecular_graphics 'Olex2 (Dolomanov et al., 2009)'
_computing_publication_material 'Olex2 (Dolomanov et al., 2009)'
_computing_structure_refinement 'ShelXL (Sheldrick, 2015)'
_computing_structure_solution 'XS (Sheldrick, 2008)'
_diffrn_ambient_temperature 120.0
_diffrn_detector 'Bruker PHOTON 100 CMOS'
_diffrn_detector_area_resol_mean 10.4
_diffrn_detector_type 'CMOS sensor'
_diffrn_measured_fraction_theta_full 0.998
_diffrn_measured_fraction_theta_max 0.998
_diffrn_measurement_device '3-circle diffractometer'
_diffrn_measurement_device_type 'Bruker D8 Venture'
_diffrn_measurement_method '\f and \w scans'
_diffrn_radiation_monochromator 'focusing mirrors'
_diffrn_radiation_probe x-ray
_diffrn_radiation_type MoK\a
_diffrn_radiation_wavelength 0.71073
_diffrn_reflns_av_R_equivalents 0.0316
_diffrn_reflns_av_unetI/netI 0.0228
_diffrn_reflns_Laue_measured_fraction_full 0.998
_diffrn_reflns_Laue_measured_fraction_max 0.998
_diffrn_reflns_limit_h_max 12
_diffrn_reflns_limit_h_min -12
_diffrn_reflns_limit_k_max 18
_diffrn_reflns_limit_k_min -18
_diffrn_reflns_limit_l_max 15
_diffrn_reflns_limit_l_min -15
_diffrn_reflns_number 20662
_diffrn_reflns_point_group_measured_fraction_full 0.998
_diffrn_reflns_point_group_measured_fraction_max 0.998
_diffrn_reflns_theta_full 25.242
_diffrn_reflns_theta_max 29.497
_diffrn_reflns_theta_min 2.408
_diffrn_source 'microfocus sealed X-ray tube'
_diffrn_source_type 'Incoatec I\mS microsource'
_diffrn_standards_number 0
_exptl_absorpt_coefficient_mu 1.572
_exptl_absorpt_correction_T_max 1.0000
_exptl_absorpt_correction_T_min 0.8931
_exptl_absorpt_correction_type multi-scan
_exptl_absorpt_process_details
'SADABS-2016/2 (Bruker,2016/2) was used for absorption correction. wR2(int) was 0.1216 before and 0.0394 after correction. The Ratio of minimum to maximum transmission is 0.8931. The \l/2 correction factor is Not present.'
_exptl_crystal_colour 'clear colourless'
_exptl_crystal_colour_lustre clear
_exptl_crystal_colour_primary colourless
_exptl_crystal_density_diffrn 2.139
_exptl_crystal_description irregular
_exptl_crystal_F_000 824
_exptl_crystal_size_max 0.19
_exptl_crystal_size_mid 0.11
_exptl_crystal_size_min 0.07
_refine_diff_density_max 0.385
_refine_diff_density_min -0.402
_refine_diff_density_rms 0.070
_refine_ls_extinction_method none
_refine_ls_goodness_of_fit_ref 1.028
_refine_ls_hydrogen_treatment constr
_refine_ls_matrix_type full
_refine_ls_number_parameters 181
_refine_ls_number_reflns 3659
_refine_ls_number_restraints 0
_refine_ls_restrained_S_all 1.028
_refine_ls_R_factor_all 0.0261
_refine_ls_R_factor_gt 0.0189
_refine_ls_shift/su_max 0.001
_refine_ls_shift/su_mean 0.000
_refine_ls_structure_factor_coef Fsqd
_refine_ls_weighting_details 'w=1/[\s^2^(Fo^2^)+(0.0161P)^2^+0.6830P] where P=(Fo^2^+2Fc^2^)/3'
_refine_ls_weighting_scheme calc
_refine_ls_wR_factor_gt 0.0398
_refine_ls_wR_factor_ref 0.0417
_reflns_Friedel_coverage 0.000
_reflns_number_gt 3149
_reflns_number_total 3659
_reflns_threshold_expression 'I > 2\s(I)'
_cod_data_source_file d2cc02508f2.cif
_cod_data_source_block 1b_19srv147
_cod_depositor_comments
;
The following automatic conversions were performed:

data item '_diffrn_radiation_probe' value 'X-ray' was changed to
'x-ray' in accordance with the
/home/data/users/saulius/crontab/automatic-downloads/rss-feeds/RSC/lib/dictionaries/cif_core.dic
dictionary named 'cif_core.dic' version 2.4.2 last updated on
2011-04-26.

Automatic conversion script
Id: cif_fix_values 7556 2019-12-06 15:28:31Z antanas 
;
_cod_database_code 7130269
_shelx_shelxl_version_number 2017/1
_shelx_space_group_comment
;
The symmetry employed for this shelxl refinement is uniquely defined
by the following loop, which should always be used as a source of
symmetry information in preference to the above space-group names.
They are only intended as comments.
;
_shelx_estimated_absorpt_t_max 0.898
_shelx_estimated_absorpt_t_min 0.754
_computing_bruker_data_scaling 'SADABS V2012/1 (Bruker AXS Inc.)'
_olex2_refinement_description
;
1. Fixed Uiso
 At 1.2 times of:
  All C(H) groups
2.a Aromatic/amide H refined with riding coordinates:
 C2(H2), C3(H3), C4(H4), C5(H5), C6(H6), C11(H11), C12(H12), C13(H13),
 C14(H14), C15(H15)
;
_olex2_submission_special_instructions 'No special instructions were received'

loop_
_space_group_symop_operation_xyz
'x, y, z'
'-x+1/2, y+1/2, -z+1/2'
'-x, -y, -z'
'x-1/2, -y-1/2, z-1/2'

loop_
_atom_site_label
_atom_site_type_symbol
_atom_site_fract_x
_atom_site_fract_y
_atom_site_fract_z
_atom_site_U_iso_or_equiv
_atom_site_adp_type
_atom_site_occupancy
_atom_site_site_symmetry_order
_atom_site_calc_flag
_atom_site_refinement_flags_posn
_atom_site_refinement_flags_adp
_atom_site_refinement_flags_occupancy
_atom_site_disorder_assembly
_atom_site_disorder_group
Ru1 Ru 0.22274(2) 0.71543(2) 0.29454(2) 0.01196(4) Uani 1 1 d . . . . .
Cl1 Cl 0.16205(6) 0.87604(4) 0.03748(4) 0.04053(12) Uani 1 1 d . . . . .
C1 C 0.24365(18) 0.77282(13) 0.10711(14) 0.0215(3) Uani 1 1 d . . . . .
C2 C 0.17235(18) 0.67913(14) 0.10141(15) 0.0234(4) Uani 1 1 d . . . . .
H2 H 0.078984 0.672346 0.060590 0.028 Uiso 1 1 calc R . . . .
C3 C 0.24072(19) 0.59584(13) 0.15670(16) 0.0253(4) Uani 1 1 d . . . . .
H3 H 0.193527 0.532247 0.153372 0.030 Uiso 1 1 calc R . . . .
C4 C 0.37948(19) 0.60627(14) 0.21727(16) 0.0262(4) Uani 1 1 d . . . . .
H4 H 0.425653 0.549626 0.254261 0.031 Uiso 1 1 calc R . . . .
C5 C 0.44931(18) 0.70015(14) 0.22293(16) 0.0253(4) Uani 1 1 d . . . . .
H5 H 0.542749 0.706843 0.263657 0.030 Uiso 1 1 calc R . . . .
C6 C 0.38158(18) 0.78425(14) 0.16861(15) 0.0236(4) Uani 1 1 d . . . . .
H6 H 0.428040 0.848050 0.173212 0.028 Uiso 1 1 calc R . . . .
C11 C 0.2206(2) 0.80119(13) 0.46464(15) 0.0234(4) Uani 1 1 d . . . . .
H11 H 0.293987 0.849221 0.486799 0.028 Uiso 1 1 calc R . . . .
C12 C 0.0885(2) 0.82044(14) 0.39798(15) 0.0250(4) Uani 1 1 d . . . . .
H12 H 0.057306 0.883835 0.367533 0.030 Uiso 1 1 calc R . . . .
C13 C 0.01050(19) 0.72949(16) 0.38422(16) 0.0306(4) Uani 1 1 d . . . . .
H13 H -0.082242 0.720582 0.343047 0.037 Uiso 1 1 calc R . . . .
C14 C 0.0958(2) 0.65374(14) 0.44304(16) 0.0315(4) Uani 1 1 d . . . . .
H14 H 0.070229 0.584831 0.448053 0.038 Uiso 1 1 calc R . . . .
C15 C 0.2246(2) 0.69825(14) 0.49265(15) 0.0278(4) Uani 1 1 d . . . . .
H15 H 0.301164 0.664741 0.537304 0.033 Uiso 1 1 calc R . . . .
P1 P 0.21445(4) 0.51878(3) 0.79387(4) 0.01514(8) Uani 1 1 d . . . . .
F1 F 0.08461(11) 0.50094(9) 0.88878(10) 0.0334(3) Uani 1 1 d . . . . .
F2 F 0.19828(12) 0.63716(8) 0.81058(10) 0.0339(3) Uani 1 1 d . . . . .
F3 F 0.33342(11) 0.51495(8) 0.90381(9) 0.0252(2) Uani 1 1 d . . . . .
F4 F 0.23005(12) 0.40037(8) 0.77631(9) 0.0305(2) Uani 1 1 d . . . . .
F5 F 0.09475(11) 0.52201(8) 0.68320(9) 0.0284(2) Uani 1 1 d . . . . .
F6 F 0.34470(11) 0.53623(9) 0.69868(9) 0.0347(3) Uani 1 1 d . . . . .

loop_
_atom_site_aniso_label
_atom_site_aniso_U_11
_atom_site_aniso_U_22
_atom_site_aniso_U_33
_atom_site_aniso_U_23
_atom_site_aniso_U_13
_atom_site_aniso_U_12
Ru1 0.01073(6) 0.01378(6) 0.01143(6) -0.00176(5) 0.00232(4) -0.00103(5)
Cl1 0.0506(3) 0.0460(3) 0.0251(2) 0.0154(2) 0.0031(2) 0.0084(2)
C1 0.0230(8) 0.0299(9) 0.0118(7) 0.0010(6) 0.0058(6) 0.0000(7)
C2 0.0187(8) 0.0376(10) 0.0140(7) -0.0102(7) 0.0012(6) -0.0041(7)
C3 0.0270(9) 0.0244(9) 0.0250(9) -0.0139(7) 0.0087(7) -0.0032(7)
C4 0.0231(8) 0.0287(9) 0.0271(9) -0.0068(7) 0.0083(7) 0.0085(7)
C5 0.0106(7) 0.0435(11) 0.0221(8) -0.0066(8) 0.0043(6) 0.0001(7)
C6 0.0206(8) 0.0307(9) 0.0197(8) -0.0027(7) 0.0093(6) -0.0097(7)
C11 0.0268(8) 0.0270(9) 0.0166(8) -0.0093(7) 0.0028(6) -0.0023(7)
C12 0.0290(9) 0.0263(9) 0.0200(8) 0.0011(7) 0.0098(7) 0.0137(7)
C13 0.0154(8) 0.0573(13) 0.0195(8) -0.0075(8) 0.0097(6) -0.0045(8)
C14 0.0472(11) 0.0243(9) 0.0237(9) -0.0009(7) 0.0215(8) -0.0097(8)
C15 0.0363(10) 0.0348(11) 0.0123(7) 0.0050(7) 0.0040(7) 0.0127(8)
P1 0.01404(18) 0.01682(19) 0.01460(18) 0.00161(15) 0.00107(14) -0.00027(15)
F1 0.0215(5) 0.0501(7) 0.0290(6) -0.0007(5) 0.0107(4) -0.0070(5)
F2 0.0390(6) 0.0165(5) 0.0459(7) -0.0018(5) -0.0078(5) 0.0024(4)
F3 0.0230(5) 0.0297(5) 0.0224(5) 0.0033(4) -0.0069(4) -0.0054(4)
F4 0.0447(7) 0.0182(5) 0.0284(6) -0.0017(4) -0.0101(5) 0.0046(4)
F5 0.0277(5) 0.0321(6) 0.0250(5) 0.0015(4) -0.0113(4) 0.0049(4)
F6 0.0242(5) 0.0534(7) 0.0269(6) 0.0177(5) 0.0114(4) 0.0066(5)

loop_
_atom_type_symbol
_atom_type_description
_atom_type_scat_dispersion_real
_atom_type_scat_dispersion_imag
_atom_type_scat_source
C C 0.0033 0.0016 'International Tables Vol C Tables 4.2.6.8 and 6.1.1.4'
H H 0.0000 0.0000 'International Tables Vol C Tables 4.2.6.8 and 6.1.1.4'
Cl Cl 0.1484 0.1585 'International Tables Vol C Tables 4.2.6.8 and 6.1.1.4'
F F 0.0171 0.0103 'International Tables Vol C Tables 4.2.6.8 and 6.1.1.4'
P P 0.1023 0.0942 'International Tables Vol C Tables 4.2.6.8 and 6.1.1.4'
Ru Ru -1.2594 0.8363 'International Tables Vol C Tables 4.2.6.8 and 6.1.1.4'

loop_
_geom_angle_atom_site_label_1
_geom_angle_atom_site_label_2
_geom_angle_atom_site_label_3
_geom_angle
_geom_angle_site_symmetry_1
_geom_angle_site_symmetry_3
_geom_angle_publ_flag
C1 Ru1 C2 37.25(6) . . ?
C1 Ru1 C3 66.81(7) . . ?
C1 Ru1 C4 78.88(7) . . ?
C1 Ru1 C5 66.84(6) . . ?
C1 Ru1 C6 37.38(6) . . ?
C2 Ru1 C4 67.11(7) . . ?
C2 Ru1 C5 79.42(6) . . ?
C3 Ru1 C2 37.10(7) . . ?
C3 Ru1 C4 37.33(7) . . ?
C3 Ru1 C5 67.10(6) . . ?
C3 Ru1 C6 79.52(7) . . ?
C4 Ru1 C5 37.03(7) . . ?
C6 Ru1 C2 67.58(6) . . ?
C6 Ru1 C4 66.96(7) . . ?
C6 Ru1 C5 37.10(7) . . ?
C11 Ru1 C1 127.82(7) . . ?
C11 Ru1 C2 157.73(7) . . ?
C11 Ru1 C3 164.58(7) . . ?
C11 Ru1 C4 133.40(7) . . ?
C11 Ru1 C5 111.87(7) . . ?
C11 Ru1 C6 109.23(6) . . ?
C12 Ru1 C1 108.49(6) . . ?
C12 Ru1 C2 122.06(7) . . ?
C12 Ru1 C3 150.29(7) . . ?
C12 Ru1 C4 170.82(7) . . ?
C12 Ru1 C5 140.18(7) . . ?
C12 Ru1 C6 115.39(7) . . ?
C12 Ru1 C11 37.64(7) . . ?
C13 Ru1 C1 118.77(7) . . ?
C13 Ru1 C2 106.44(6) . . ?
C13 Ru1 C3 116.57(7) . . ?
C13 Ru1 C4 143.52(7) . . ?
C13 Ru1 C5 173.93(6) . . ?
C13 Ru1 C6 146.37(7) . . ?
C13 Ru1 C11 63.21(7) . . ?
C13 Ru1 C12 37.77(7) . . ?
C13 Ru1 C15 63.37(7) . . ?
C14 Ru1 C1 152.42(7) . . ?
C14 Ru1 C2 122.11(7) . . ?
C14 Ru1 C3 106.48(7) . . ?
C14 Ru1 C4 112.73(7) . . ?
C14 Ru1 C5 137.28(8) . . ?
C14 Ru1 C6 169.88(7) . . ?
C14 Ru1 C11 63.12(7) . . ?
C14 Ru1 C12 63.25(7) . . ?
C14 Ru1 C13 38.12(8) . . ?
C14 Ru1 C15 37.74(7) . . ?
C15 Ru1 C1 164.63(7) . . ?
C15 Ru1 C2 157.93(7) . . ?
C15 Ru1 C3 127.21(7) . . ?
C15 Ru1 C4 108.50(7) . . ?
C15 Ru1 C5 110.60(7) . . ?
C15 Ru1 C6 132.17(7) . . ?
C15 Ru1 C11 37.66(6) . . ?
C15 Ru1 C12 63.03(7) . . ?
Cl1 C1 Ru1 130.09(9) . . ?
C2 C1 Ru1 71.63(9) . . ?
C2 C1 Cl1 119.83(13) . . ?
C2 C1 C6 121.01(16) . . ?
C6 C1 Ru1 71.53(9) . . ?
C6 C1 Cl1 119.16(14) . . ?
Ru1 C2 H2 129.5 . . ?
C1 C2 Ru1 71.11(9) . . ?
C1 C2 H2 120.4 . . ?
C3 C2 Ru1 71.35(9) . . ?
C3 C2 C1 119.23(15) . . ?
C3 C2 H2 120.4 . . ?
Ru1 C3 H3 129.4 . . ?
C2 C3 Ru1 71.55(9) . . ?
C2 C3 H3 119.9 . . ?
C2 C3 C4 120.19(16) . . ?
C4 C3 Ru1 71.53(9) . . ?
C4 C3 H3 119.9 . . ?
Ru1 C4 H4 129.8 . . ?
C3 C4 Ru1 71.14(9) . . ?
C3 C4 H4 119.9 . . ?
C5 C4 Ru1 71.56(9) . . ?
C5 C4 C3 120.12(17) . . ?
C5 C4 H4 119.9 . . ?
Ru1 C5 H5 130.0 . . ?
C4 C5 Ru1 71.41(9) . . ?
C4 C5 H5 119.9 . . ?
C4 C5 C6 120.25(16) . . ?
C6 C5 Ru1 71.24(9) . . ?
C6 C5 H5 119.9 . . ?
Ru1 C6 H6 129.1 . . ?
C1 C6 Ru1 71.09(9) . . ?
C1 C6 H6 120.4 . . ?
C5 C6 Ru1 71.66(9) . . ?
C5 C6 C1 119.19(16) . . ?
C5 C6 H6 120.4 . . ?
Ru1 C11 H11 123.6 . . ?
C12 C11 Ru1 71.07(9) . . ?
C12 C11 H11 126.0 . . ?
C15 C11 Ru1 70.93(9) . . ?
C15 C11 H11 126.0 . . ?
C15 C11 C12 108.01(16) . . ?
Ru1 C12 H12 123.6 . . ?
C11 C12 Ru1 71.29(9) . . ?
C11 C12 H12 125.9 . . ?
C11 C12 C13 108.27(16) . . ?
C13 C12 Ru1 70.83(10) . . ?
C13 C12 H12 125.9 . . ?
Ru1 C13 H13 123.4 . . ?
C12 C13 Ru1 71.40(9) . . ?
C12 C13 H13 126.3 . . ?
C12 C13 C14 107.49(16) . . ?
C14 C13 Ru1 70.64(10) . . ?
C14 C13 H13 126.3 . . ?
Ru1 C14 H14 122.9 . . ?
C13 C14 Ru1 71.24(9) . . ?
C13 C14 H14 125.9 . . ?
C15 C14 Ru1 71.59(10) . . ?
C15 C14 C13 108.15(16) . . ?
C15 C14 H14 125.9 . . ?
Ru1 C15 H15 123.6 . . ?
C11 C15 Ru1 71.41(9) . . ?
C11 C15 H15 126.0 . . ?
C14 C15 Ru1 70.67(10) . . ?
C14 C15 C11 108.08(16) . . ?
C14 C15 H15 126.0 . . ?
F1 P1 F2 90.21(6) . . ?
F1 P1 F3 89.79(6) . . ?
F1 P1 F4 89.86(6) . . ?
F1 P1 F5 90.18(6) . . ?
F1 P1 F6 179.79(7) . . ?
F2 P1 F4 179.63(6) . . ?
F2 P1 F5 89.90(6) . . ?
F2 P1 F6 90.00(7) . . ?
F3 P1 F2 90.40(6) . . ?
F3 P1 F4 89.96(6) . . ?
F3 P1 F5 179.70(6) . . ?
F3 P1 F6 90.20(6) . . ?
F4 P1 F5 89.74(6) . . ?
F4 P1 F6 89.92(6) . . ?
F6 P1 F5 89.84(6) . . ?

loop_
_geom_bond_atom_site_label_1
_geom_bond_atom_site_label_2
_geom_bond_distance
_geom_bond_site_symmetry_2
_geom_bond_publ_flag
Ru1 C1 2.1992(15) . ?
Ru1 C2 2.2060(16) . ?
Ru1 C3 2.2034(16) . ?
Ru1 C4 2.2085(16) . ?
Ru1 C5 2.2104(16) . ?
Ru1 C6 2.2050(15) . ?
Ru1 C11 2.1844(16) . ?
Ru1 C12 2.1815(16) . ?
Ru1 C13 2.1740(16) . ?
Ru1 C14 2.1662(16) . ?
Ru1 C15 2.1782(16) . ?
Cl1 C1 1.7319(18) . ?
C1 C2 1.407(2) . ?
C1 C6 1.411(2) . ?
C2 H2 0.9500 . ?
C2 C3 1.403(3) . ?
C3 H3 0.9500 . ?
C3 C4 1.412(2) . ?
C4 H4 0.9500 . ?
C4 C5 1.403(3) . ?
C5 H5 0.9500 . ?
C5 C6 1.405(3) . ?
C6 H6 0.9500 . ?
C11 H11 0.9500 . ?
C11 C12 1.409(2) . ?
C11 C15 1.408(2) . ?
C12 H12 0.9500 . ?
C12 C13 1.410(3) . ?
C13 H13 0.9500 . ?
C13 C14 1.418(3) . ?
C14 H14 0.9500 . ?
C14 C15 1.405(3) . ?
C15 H15 0.9500 . ?
P1 F1 1.5963(10) . ?
P1 F2 1.5977(11) . ?
P1 F3 1.5975(10) . ?
P1 F4 1.5988(11) . ?
P1 F5 1.6075(10) . ?
P1 F6 1.6002(10) . ?
